data_7223569
loop_
_publ_author_name
'Han, Shan-Shan'
'Shi, Lu-Lu'
'Li, Ke'
'Zhao, Shan'
'Li, Bao-Long'
'Wu, Bing'

_publ_section_title
;
 Syntheses, structures and luminescence of a series of coordination
 polymers constructed with 4-substituted 1,2,4-triazole and biscarboxylate
 co-ligands
;
_journal_issue 129
_journal_name_full 'RSC Adv.'
_journal_page_first 107166
_journal_paper_doi 10.1039/C5RA19936K
_journal_volume 5
_journal_year 2015
_chemical_formula_sum 'C27 H40 Cd2 N6 O15'
_chemical_formula_weight 913.45
_chemical_name_systematic
; 
 ? 
;
_space_group_IT_number 14
_symmetry_cell_setting monoclinic
_symmetry_Int_Tables_number 14
_symmetry_space_group_name_Hall '-P 2yn'
_symmetry_space_group_name_H-M 'P 1 21/n 1'
_atom_sites_solution_hydrogens geom
_atom_sites_solution_primary direct
_atom_sites_solution_secondary difmap
_audit_creation_method SHELXL-97
_audit_update_record
;
2015-08-25 deposited with the CCDC.
2015-12-03 downloaded from the CCDC.
;
_cell_angle_alpha 90.00
_cell_angle_beta 112.498(3)
_cell_angle_gamma 90.00
_cell_formula_units_Z 4
_cell_length_a 14.877(3)
_cell_length_b 16.998(3)
_cell_length_c 16.095(3)
_cell_measurement_reflns_used 14569
_cell_measurement_temperature 293(2)
_cell_measurement_theta_max 27.5
_cell_measurement_theta_min 3.2
_cell_volume 3760.3(12)
_computing_cell_refinement CrystalClear
_computing_data_collection CrystalClear
_computing_data_reduction CrystalStructure
_computing_molecular_graphics 'Bruker SHELXTL'
_computing_publication_material 'Bruker SHELXTL'
_computing_structure_refinement 'SHELXL-97 (Sheldrick, 1997)'
_computing_structure_solution 'SHELXS-97 (Sheldrick, 1990)'
_diffrn_ambient_temperature 293(2)
_diffrn_detector_area_resol_mean 14.63
_diffrn_measured_fraction_theta_full 0.989
_diffrn_measured_fraction_theta_max 0.989
_diffrn_measurement_device_type 'Rigaku Saturn CCD'
_diffrn_measurement_method \w
_diffrn_radiation_monochromator graphite
_diffrn_radiation_source 'fine-focus sealed tube'
_diffrn_radiation_type MoK\a
_diffrn_radiation_wavelength 0.71075
_diffrn_reflns_av_R_equivalents 0.0295
_diffrn_reflns_av_sigmaI/netI 0.0425
_diffrn_reflns_limit_h_max 19
_diffrn_reflns_limit_h_min -17
_diffrn_reflns_limit_k_max 14
_diffrn_reflns_limit_k_min -22
_diffrn_reflns_limit_l_max 20
_diffrn_reflns_limit_l_min -20
_diffrn_reflns_number 24730
_diffrn_reflns_theta_full 27.49
_diffrn_reflns_theta_max 27.49
_diffrn_reflns_theta_min 3.17
_diffrn_standards_decay_% 0
_diffrn_standards_interval_count 0
_diffrn_standards_interval_time 0
_diffrn_standards_number 0
_exptl_absorpt_coefficient_mu 1.202
_exptl_absorpt_correction_T_max 0.7144
_exptl_absorpt_correction_T_min 0.4866
_exptl_absorpt_correction_type multi-scan
_exptl_absorpt_process_details 'Jacobson, R. (1998) Private communication'
_exptl_crystal_colour yellow
_exptl_crystal_density_diffrn 1.614
_exptl_crystal_density_method 'not measured'
_exptl_crystal_description prism
_exptl_crystal_F_000 1840
_exptl_crystal_size_max 0.70
_exptl_crystal_size_mid 0.40
_exptl_crystal_size_min 0.30
_refine_diff_density_max 1.086
_refine_diff_density_min -0.563
_refine_diff_density_rms 0.121
_refine_ls_extinction_method none
_refine_ls_goodness_of_fit_ref 1.047
_refine_ls_hydrogen_treatment mixed
_refine_ls_matrix_type full
_refine_ls_number_parameters 494
_refine_ls_number_reflns 8541
_refine_ls_number_restraints 19
_refine_ls_restrained_S_all 1.072
_refine_ls_R_factor_all 0.0506
_refine_ls_R_factor_gt 0.0414
_refine_ls_shift/su_max 0.001
_refine_ls_shift/su_mean 0.000
_refine_ls_structure_factor_coef Fsqd
_refine_ls_weighting_details 'calc w=1/[\s^2^(Fo^2^)+(0.0842P)^2^+2.4547P] where P=(Fo^2^+2Fc^2^)/3'
_refine_ls_weighting_scheme calc
_refine_ls_wR_factor_gt 0.1354
_refine_ls_wR_factor_ref 0.1431
_reflns_number_gt 7230
_reflns_number_total 8541
_reflns_threshold_expression >2sigma(I)
_cod_data_source_file c5ra19936k2.cif
_cod_data_source_block cd-btpm-glu
_cod_depositor_comments
;
The following automatic conversions were performed:

'_symmetry_cell_setting' value 'Monoclinic' changed to 'monoclinic'
according to
/usr/data/users/saulius/crontab/automatic-downloads/rss-feeds/RSC/lib/dictionaries/cif_core.dic
dictionary named 'cif_core.dic' version 2.4.2 from 2011-04-26.

'_exptl_absorpt_correction_type' value 'Multi-scan' changed to
'multi-scan' according to
/usr/data/users/saulius/crontab/automatic-downloads/rss-feeds/RSC/lib/dictionaries/cif_core.dic
dictionary named 'cif_core.dic' version 2.4.2 from 2011-04-26.

Automatic conversion script
Id: cif_fix_values 4268 2015-11-12 08:31:59Z antanas 
;
_cod_original_cell_volume 3760.1(12)
_cod_original_sg_symbol_H-M P21/n
_cod_database_code 7223569

loop_
_symmetry_equiv_pos_as_xyz
'x, y, z'
'-x+1/2, y+1/2, -z+1/2'
'-x, -y, -z'
'x-1/2, -y-1/2, z-1/2'

loop_
_atom_site_label
_atom_site_type_symbol
_atom_site_fract_x
_atom_site_fract_y
_atom_site_fract_z
_atom_site_U_iso_or_equiv
_atom_site_adp_type
_atom_site_occupancy
_atom_site_symmetry_multiplicity
_atom_site_calc_flag
_atom_site_refinement_flags
Cd1 Cd 0.61809(2) 0.196024(18) 0.301272(19) 0.02625(11) Uani 1 1 d D
Cd2 Cd 0.33358(2) 0.222951(19) 0.18731(2) 0.02710(11) Uani 1 1 d D
O1 O 0.7390(3) 0.2872(3) 0.3996(3) 0.0593(11) Uani 1 1 d .
O2 O 0.7611(3) 0.2540(2) 0.2800(3) 0.0480(9) Uani 1 1 d .
O3 O 0.8068(3) 0.4978(2) 0.1543(3) 0.0555(10) Uani 1 1 d .
O4 O 0.8370(3) 0.5892(2) 0.2617(2) 0.0448(9) Uani 1 1 d .
O5 O 0.1927(3) 0.2716(2) 0.1986(3) 0.0548(11) Uani 1 1 d .
O6 O 0.2322(3) 0.3316(3) 0.0985(3) 0.0519(10) Uani 1 1 d .
O7 O 0.1730(2) 0.6108(2) 0.2347(2) 0.0439(8) Uani 1 1 d .
O8 O 0.0329(2) 0.62714(19) 0.2467(2) 0.0394(8) Uani 1 1 d .
O9 O 0.6744(5) 0.1229(3) 0.4273(3) 0.0839(18) Uani 1 1 d D
H1W H 0.6000(19) 0.104(3) 0.403(2) 0.101 Uiso 1 1 d D
H2W H 0.678(4) 0.134(5) 0.480(2) 0.101 Uiso 1 1 d D
O10 O 0.2741(3) 0.1466(2) 0.0596(2) 0.0418(8) Uani 1 1 d D
H3W H 0.265(3) 0.162(3) 0.0048(19) 0.050 Uiso 1 1 d D
H4W H 0.330(2) 0.119(2) 0.0762(18) 0.050 Uiso 1 1 d D
O11 O 0.0846(4) 0.2383(4) 0.3008(3) 0.0770(14) Uani 1 1 d D
H5W H 0.024(2) 0.247(6) 0.263(4) 0.092 Uiso 1 1 d D
H6W H 0.118(4) 0.233(5) 0.267(4) 0.092 Uiso 1 1 d D
O12 O 0.8871(4) 0.2211(3) 0.1923(4) 0.0793(15) Uani 1 1 d D
H7W H 0.825(3) 0.204(4) 0.176(3) 0.095 Uiso 1 1 d D
H8W H 0.884(5) 0.253(4) 0.147(4) 0.095 Uiso 1 1 d D
N1 N 0.5187(3) 0.2789(2) 0.3604(3) 0.0358(9) Uani 1 1 d .
N2 N 0.4197(3) 0.2854(2) 0.3255(3) 0.0341(8) Uani 1 1 d .
N3 N 0.4754(3) 0.3477(2) 0.4539(2) 0.0316(8) Uani 1 1 d .
N4 N 0.5429(3) 0.2641(2) 1.1654(2) 0.0295(8) Uani 1 1 d .
N5 N 0.4427(3) 0.2762(2) 1.1305(2) 0.0293(8) Uani 1 1 d .
N6 N 0.5036(3) 0.3386(2) 1.0448(2) 0.0272(7) Uani 1 1 d .
C1 C 0.5136(4) 0.5369(3) 0.7600(3) 0.0383(11) Uani 1 1 d .
H1A H 0.4615 0.5751 0.7451 0.046 Uiso 1 1 calc R
H1B H 0.5748 0.5653 0.7796 0.046 Uiso 1 1 calc R
C2 C 0.5020(4) 0.4892(3) 0.6775(3) 0.0339(10) Uani 1 1 d .
C3 C 0.4148(4) 0.4866(3) 0.6039(3) 0.0410(11) Uani 1 1 d .
H3A H 0.3626 0.5168 0.6034 0.049 Uiso 1 1 calc R
C4 C 0.4046(4) 0.4388(3) 0.5300(3) 0.0420(12) Uani 1 1 d .
H4A H 0.3453 0.4360 0.4813 0.050 Uiso 1 1 calc R
C5 C 0.4827(3) 0.3962(3) 0.5302(3) 0.0298(9) Uani 1 1 d .
C6 C 0.5699(4) 0.3990(3) 0.6031(3) 0.0462(13) Uani 1 1 d .
H6A H 0.6224 0.3692 0.6034 0.055 Uiso 1 1 calc R
C7 C 0.5793(4) 0.4462(3) 0.6760(3) 0.0448(12) Uani 1 1 d .
H7A H 0.6387 0.4489 0.7245 0.054 Uiso 1 1 calc R
C8 C 0.5119(3) 0.4847(3) 0.8362(3) 0.0294(9) Uani 1 1 d .
C9 C 0.4313(4) 0.4407(3) 0.8262(3) 0.0364(10) Uani 1 1 d .
H9A H 0.3772 0.4440 0.7725 0.044 Uiso 1 1 calc R
C10 C 0.4274(3) 0.3913(3) 0.8936(3) 0.0337(10) Uani 1 1 d .
H10A H 0.3724 0.3613 0.8853 0.040 Uiso 1 1 calc R
C11 C 0.5086(3) 0.3881(3) 0.9741(3) 0.0273(8) Uani 1 1 d .
C12 C 0.5901(3) 0.4321(3) 0.9868(3) 0.0334(9) Uani 1 1 d .
H12A H 0.6435 0.4304 1.0411 0.040 Uiso 1 1 calc R
C13 C 0.5913(3) 0.4793(3) 0.9168(3) 0.0349(10) Uani 1 1 d .
H13A H 0.6470 0.5082 0.9244 0.042 Uiso 1 1 calc R
C14 C 0.5506(4) 0.3167(3) 0.4366(3) 0.0378(11) Uani 1 1 d .
H14A H 0.6158 0.3217 0.4740 0.045 Uiso 1 1 calc R
C15 C 0.3953(3) 0.3264(3) 0.3818(3) 0.0360(10) Uani 1 1 d .
H15A H 0.3318 0.3394 0.3738 0.043 Uiso 1 1 calc R
C16 C 0.5773(3) 0.3026(3) 1.1131(3) 0.0316(9) Uani 1 1 d .
H16A H 0.6427 0.3050 1.1214 0.038 Uiso 1 1 calc R
C17 C 0.4216(3) 0.3206(3) 1.0592(3) 0.0284(9) Uani 1 1 d .
H17A H 0.3593 0.3374 1.0233 0.034 Uiso 1 1 calc R
C18 C 0.7880(3) 0.2896(3) 0.3531(3) 0.0346(10) Uani 1 1 d .
C19 C 0.8829(4) 0.3337(3) 0.3859(3) 0.0450(12) Uani 1 1 d .
H19A H 0.9358 0.2966 0.3975 0.054 Uiso 1 1 calc R
H19B H 0.8917 0.3596 0.4422 0.054 Uiso 1 1 calc R
C20 C 0.8881(4) 0.3957(3) 0.3183(4) 0.0445(12) Uani 1 1 d .
H20A H 0.9507 0.4221 0.3431 0.053 Uiso 1 1 calc R
H20B H 0.8837 0.3695 0.2634 0.053 Uiso 1 1 calc R
C21 C 0.8083(4) 0.4565(3) 0.2960(4) 0.0507(14) Uani 1 1 d .
H21A H 0.8108 0.4816 0.3510 0.061 Uiso 1 1 calc R
H21B H 0.7457 0.4308 0.2685 0.061 Uiso 1 1 calc R
C22 C 0.8182(4) 0.5189(3) 0.2322(4) 0.0397(11) Uani 1 1 d .
C23 C 0.1771(4) 0.3232(3) 0.1391(3) 0.0392(11) Uani 1 1 d .
C24 C 0.0922(4) 0.3803(3) 0.1224(4) 0.0471(13) Uani 1 1 d .
H24A H 0.0611 0.3917 0.0586 0.056 Uiso 1 1 calc R
H24B H 0.0443 0.3566 0.1419 0.056 Uiso 1 1 calc R
C25 C 0.1294(4) 0.4548(3) 0.1733(4) 0.0549(15) Uani 1 1 d .
H25A H 0.1747 0.4792 0.1510 0.066 Uiso 1 1 calc R
H25B H 0.1648 0.4421 0.2362 0.066 Uiso 1 1 calc R
C26 C 0.0510(4) 0.5128(3) 0.1663(5) 0.0566(16) Uani 1 1 d .
H26A H 0.0053 0.4881 0.1879 0.068 Uiso 1 1 calc R
H26B H 0.0160 0.5259 0.1034 0.068 Uiso 1 1 calc R
C27 C 0.0879(3) 0.5885(3) 0.2187(3) 0.0370(10) Uani 1 1 d .
O13 O 0.3325(6) 0.1475(4) 0.5835(4) 0.079(2) Uani 0.75 1 d P
O14 O 0.2545(4) 0.1478(5) 0.3987(4) 0.078(2) Uani 0.75 1 d P
O15 O 0.6669(6) 0.1298(5) 0.9077(5) 0.057(2) Uani 0.50 1 d P
O16 O 0.7087(6) 0.1403(5) 0.0899(5) 0.053(2) Uani 0.50 1 d PD
O17 O 0.3903(7) 0.0216(5) 0.0773(6) 0.073(3) Uani 0.50 1 d P

loop_
_atom_site_aniso_label
_atom_site_aniso_U_11
_atom_site_aniso_U_22
_atom_site_aniso_U_33
_atom_site_aniso_U_23
_atom_site_aniso_U_13
_atom_site_aniso_U_12
Cd1 0.02794(18) 0.02411(18) 0.02592(17) 0.00134(11) 0.00945(13) 0.00122(11)
Cd2 0.02655(18) 0.02724(19) 0.02744(18) 0.00134(11) 0.01025(13) -0.00001(12)
O1 0.049(2) 0.084(3) 0.050(2) -0.008(2) 0.025(2) -0.024(2)
O2 0.040(2) 0.053(2) 0.049(2) -0.0123(18) 0.0149(17) -0.0072(17)
O3 0.084(3) 0.032(2) 0.055(2) -0.0043(17) 0.031(2) -0.0114(19)
O4 0.061(2) 0.0328(19) 0.048(2) 0.0015(15) 0.0293(19) -0.0090(17)
O5 0.045(2) 0.057(3) 0.070(3) 0.023(2) 0.030(2) 0.0175(19)
O6 0.051(2) 0.063(3) 0.049(2) 0.0171(19) 0.0271(19) 0.026(2)
O7 0.0348(18) 0.042(2) 0.056(2) -0.0165(17) 0.0184(16) -0.0036(15)
O8 0.0377(18) 0.0310(18) 0.051(2) -0.0060(15) 0.0184(16) 0.0063(14)
O9 0.167(5) 0.037(2) 0.031(2) 0.0046(17) 0.019(3) 0.018(3)
O10 0.0402(19) 0.044(2) 0.0370(19) -0.0039(15) 0.0102(16) 0.0009(16)
O11 0.070(3) 0.099(4) 0.070(3) 0.007(3) 0.036(3) -0.004(3)
O12 0.084(4) 0.070(4) 0.093(4) 0.007(3) 0.044(3) 0.013(3)
N1 0.030(2) 0.044(2) 0.034(2) -0.0079(17) 0.0130(17) -0.0003(17)
N2 0.0286(19) 0.041(2) 0.032(2) -0.0061(16) 0.0100(16) -0.0024(16)
N3 0.0316(19) 0.037(2) 0.0259(18) -0.0048(15) 0.0110(15) -0.0007(16)
N4 0.0275(18) 0.030(2) 0.0310(19) 0.0067(15) 0.0114(15) 0.0038(15)
N5 0.0280(18) 0.031(2) 0.0286(18) 0.0006(14) 0.0109(15) -0.0023(15)
N6 0.0272(17) 0.0281(19) 0.0260(17) 0.0036(14) 0.0097(14) 0.0000(14)
C1 0.066(3) 0.026(2) 0.028(2) -0.0014(18) 0.025(2) -0.003(2)
C2 0.051(3) 0.028(2) 0.029(2) 0.0009(17) 0.022(2) -0.002(2)
C3 0.039(3) 0.046(3) 0.041(3) -0.007(2) 0.019(2) 0.006(2)
C4 0.036(3) 0.055(3) 0.032(2) -0.008(2) 0.010(2) 0.002(2)
C5 0.034(2) 0.032(2) 0.025(2) -0.0022(17) 0.0123(18) -0.0015(18)
C6 0.040(3) 0.062(4) 0.031(2) -0.008(2) 0.007(2) 0.016(2)
C7 0.047(3) 0.058(3) 0.024(2) -0.007(2) 0.008(2) 0.009(2)
C8 0.042(2) 0.026(2) 0.024(2) -0.0034(16) 0.0167(18) -0.0003(18)
C9 0.044(3) 0.037(3) 0.023(2) 0.0012(18) 0.0067(19) -0.002(2)
C10 0.033(2) 0.038(3) 0.027(2) 0.0024(18) 0.0083(18) -0.0039(19)
C11 0.033(2) 0.028(2) 0.0235(19) 0.0005(16) 0.0133(17) 0.0004(17)
C12 0.031(2) 0.037(3) 0.030(2) 0.0017(18) 0.0103(18) -0.0020(19)
C13 0.037(2) 0.035(3) 0.035(2) -0.0028(19) 0.017(2) -0.011(2)
C14 0.032(2) 0.048(3) 0.030(2) -0.010(2) 0.0095(19) 0.002(2)
C15 0.032(2) 0.042(3) 0.031(2) -0.004(2) 0.0088(19) 0.000(2)
C16 0.028(2) 0.036(2) 0.032(2) 0.0073(18) 0.0124(18) 0.0068(18)
C17 0.027(2) 0.032(2) 0.026(2) 0.0026(17) 0.0094(17) -0.0016(17)
C18 0.028(2) 0.028(2) 0.042(3) 0.0141(19) 0.007(2) 0.0003(18)
C19 0.040(3) 0.044(3) 0.041(3) 0.009(2) 0.004(2) -0.010(2)
C20 0.041(3) 0.038(3) 0.058(3) 0.007(2) 0.024(3) -0.008(2)
C21 0.059(3) 0.039(3) 0.068(4) 0.011(3) 0.040(3) 0.000(3)
C22 0.040(3) 0.028(2) 0.055(3) 0.006(2) 0.023(2) 0.000(2)
C23 0.034(2) 0.030(2) 0.047(3) -0.004(2) 0.008(2) 0.007(2)
C24 0.037(3) 0.039(3) 0.061(3) -0.007(2) 0.014(2) 0.008(2)
C25 0.038(3) 0.042(3) 0.075(4) -0.019(3) 0.011(3) 0.006(2)
C26 0.033(3) 0.043(3) 0.083(4) -0.027(3) 0.011(3) 0.001(2)
C27 0.038(3) 0.027(2) 0.045(3) -0.002(2) 0.015(2) 0.006(2)
O13 0.128(6) 0.052(4) 0.037(3) 0.004(2) 0.008(3) -0.035(4)
O14 0.068(4) 0.134(6) 0.039(3) 0.021(3) 0.029(3) 0.026(4)
O15 0.050(4) 0.081(6) 0.033(4) 0.004(4) 0.007(3) 0.024(4)
O16 0.066(5) 0.069(5) 0.030(4) -0.009(3) 0.026(4) -0.022(4)
O17 0.112(7) 0.048(5) 0.057(5) 0.013(4) 0.031(5) 0.064(5)

loop_
_atom_type_symbol
_atom_type_description
_atom_type_scat_dispersion_real
_atom_type_scat_dispersion_imag
_atom_type_scat_source
C C 0.0033 0.0016 'International Tables Vol C Tables 4.2.6.8 and 6.1.1.4'
H H 0.0000 0.0000 'International Tables Vol C Tables 4.2.6.8 and 6.1.1.4'
N N 0.0061 0.0033 'International Tables Vol C Tables 4.2.6.8 and 6.1.1.4'
O O 0.0106 0.0060 'International Tables Vol C Tables 4.2.6.8 and 6.1.1.4'
Cd Cd -0.8075 1.2024 'International Tables Vol C Tables 4.2.6.8 and 6.1.1.4'

loop_
_geom_angle_atom_site_label_1
_geom_angle_atom_site_label_2
_geom_angle_atom_site_label_3
_geom_angle
_geom_angle_site_symmetry_1
_geom_angle_site_symmetry_3
O9 Cd1 O4 83.70(14) . 2_645
O9 Cd1 N4 173.49(18) . 1_554
O4 Cd1 N4 95.38(13) 2_645 1_554
O9 Cd1 O8 90.04(18) . 2_545
O4 Cd1 O8 82.30(13) 2_645 2_545
N4 Cd1 O8 83.45(12) 1_554 2_545
O9 Cd1 O1 80.72(18) . .
O4 Cd1 O1 121.39(14) 2_645 .
N4 Cd1 O1 105.15(14) 1_554 .
O8 Cd1 O1 152.94(12) 2_545 .
O9 Cd1 N1 92.25(16) . .
O4 Cd1 N1 159.04(13) 2_645 .
N4 Cd1 N1 86.32(14) 1_554 .
O8 Cd1 N1 77.13(12) 2_545 .
O1 Cd1 N1 77.88(14) . .
O9 Cd1 O2 107.45(19) . .
O4 Cd1 O2 81.00(13) 2_645 .
N4 Cd1 O2 78.71(13) 1_554 .
O8 Cd1 O2 154.21(12) 2_545 .
O1 Cd1 O2 51.72(12) . .
N1 Cd1 O2 119.70(13) . .
O10 Cd2 O7 86.44(13) . 2_545
O10 Cd2 O5 102.73(15) . .
O7 Cd2 O5 91.39(12) 2_545 .
O10 Cd2 N5 87.52(13) . 1_554
O7 Cd2 N5 135.75(12) 2_545 1_554
O5 Cd2 N5 132.62(14) . 1_554
O10 Cd2 N2 169.32(13) . .
O7 Cd2 N2 88.81(14) 2_545 .
O5 Cd2 N2 86.93(15) . .
N5 Cd2 N2 89.23(13) 1_554 .
O10 Cd2 O6 87.94(14) . .
O7 Cd2 O6 142.29(12) 2_545 .
O5 Cd2 O6 53.75(12) . .
N5 Cd2 O6 81.09(13) 1_554 .
N2 Cd2 O6 101.60(14) . .
O10 Cd2 O8 89.03(12) . 2_545
O7 Cd2 O8 54.26(11) 2_545 2_545
O5 Cd2 O8 143.26(12) . 2_545
N5 Cd2 O8 81.86(12) 1_554 2_545
N2 Cd2 O8 80.43(13) . 2_545
O6 Cd2 O8 162.80(11) . 2_545
O10 Cd2 C27 87.69(14) . 2_545
O7 Cd2 C27 26.94(12) 2_545 2_545
O5 Cd2 C27 117.38(13) . 2_545
N5 Cd2 C27 109.05(13) 1_554 2_545
N2 Cd2 C27 83.76(14) . 2_545
O6 Cd2 C27 168.76(14) . 2_545
O8 Cd2 C27 27.32(12) 2_545 2_545
O10 Cd2 C23 95.90(14) . .
O7 Cd2 C23 117.34(14) 2_545 .
O5 Cd2 C23 27.02(14) . .
N5 Cd2 C23 106.88(15) 1_554 .
N2 Cd2 C23 94.77(14) . .
O6 Cd2 C23 26.73(13) . .
O8 Cd2 C23 170.08(13) 2_545 .
C27 Cd2 C23 144.01(15) 2_545 .
C18 O1 Cd1 95.0(3) . .
C18 O2 Cd1 92.6(3) . .
C22 O4 Cd1 129.3(3) . 2_655
C23 O5 Cd2 95.6(3) . .
C23 O6 Cd2 89.4(3) . .
C27 O7 Cd2 96.4(3) . 2
C27 O8 Cd1 143.1(3) . 2
C27 O8 Cd2 88.4(3) . 2
Cd1 O8 Cd2 108.55(13) 2 2
Cd1 O9 H1W 81.7(8) . .
Cd1 O9 H2W 130(6) . .
H1W O9 H2W 96(2) . .
Cd2 O10 H3W 126(4) . .
Cd2 O10 H4W 91.9(11) . .
H3W O10 H4W 103(2) . .
H5W O11 H6W 105(3) . .
H7W O12 H8W 103(3) . .
C14 N1 N2 107.0(4) . .
C14 N1 Cd1 125.9(3) . .
N2 N1 Cd1 126.6(3) . .
C15 N2 N1 107.6(4) . .
C15 N2 Cd2 134.8(3) . .
N1 N2 Cd2 117.6(3) . .
C15 N3 C14 104.1(4) . .
C15 N3 C5 129.3(4) . .
C14 N3 C5 126.5(4) . .
C16 N4 N5 106.7(4) . .
C16 N4 Cd1 132.7(3) . 1_556
N5 N4 Cd1 120.3(3) . 1_556
C17 N5 N4 107.5(3) . .
C17 N5 Cd2 126.8(3) . 1_556
N4 N5 Cd2 125.7(3) . 1_556
C17 N6 C16 105.0(3) . .
C17 N6 C11 125.9(4) . .
C16 N6 C11 129.0(4) . .
C2 C1 C8 111.4(4) . .
C2 C1 H1A 109.4 . .
C8 C1 H1A 109.4 . .
C2 C1 H1B 109.4 . .
C8 C1 H1B 109.4 . .
H1A C1 H1B 108.0 . .
C7 C2 C3 119.1(4) . .
C7 C2 C1 119.1(5) . .
C3 C2 C1 121.7(4) . .
C2 C3 C4 120.6(4) . .
C2 C3 H3A 119.7 . .
C4 C3 H3A 119.7 . .
C5 C4 C3 119.2(5) . .
C5 C4 H4A 120.4 . .
C3 C4 H4A 120.4 . .
C4 C5 C6 120.4(4) . .
C4 C5 N3 120.7(4) . .
C6 C5 N3 118.9(4) . .
C5 C6 C7 120.0(5) . .
C5 C6 H6A 120.0 . .
C7 C6 H6A 120.0 . .
C2 C7 C6 120.7(5) . .
C2 C7 H7A 119.7 . .
C6 C7 H7A 119.7 . .
C9 C8 C13 118.0(4) . .
C9 C8 C1 120.5(4) . .
C13 C8 C1 121.5(4) . .
C8 C9 C10 122.2(4) . .
C8 C9 H9A 118.9 . .
C10 C9 H9A 118.9 . .
C9 C10 C11 118.0(4) . .
C9 C10 H10A 121.0 . .
C11 C10 H10A 121.0 . .
C12 C11 C10 121.3(4) . .
C12 C11 N6 120.8(4) . .
C10 C11 N6 118.0(4) . .
C11 C12 C13 118.7(4) . .
C11 C12 H12A 120.7 . .
C13 C12 H12A 120.7 . .
C8 C13 C12 121.8(4) . .
C8 C13 H13A 119.1 . .
C12 C13 H13A 119.1 . .
N1 C14 N3 110.7(4) . .
N1 C14 H14A 124.6 . .
N3 C14 H14A 124.6 . .
N2 C15 N3 110.6(4) . .
N2 C15 H15A 124.7 . .
N3 C15 H15A 124.7 . .
N4 C16 N6 110.4(4) . .
N4 C16 H16A 124.8 . .
N6 C16 H16A 124.8 . .
N5 C17 N6 110.4(4) . .
N5 C17 H17A 124.8 . .
N6 C17 H17A 124.8 . .
O1 C18 O2 120.5(4) . .
O1 C18 C19 119.9(5) . .
O2 C18 C19 119.6(4) . .
C18 C19 C20 112.8(4) . .
C18 C19 H19A 109.0 . .
C20 C19 H19A 109.0 . .
C18 C19 H19B 109.0 . .
C20 C19 H19B 109.0 . .
H19A C19 H19B 107.8 . .
C21 C20 C19 113.0(4) . .
C21 C20 H20A 109.0 . .
C19 C20 H20A 109.0 . .
C21 C20 H20B 109.0 . .
C19 C20 H20B 109.0 . .
H20A C20 H20B 107.8 . .
C20 C21 C22 111.6(4) . .
C20 C21 H21A 109.3 . .
C22 C21 H21A 109.3 . .
C20 C21 H21B 109.3 . .
C22 C21 H21B 109.3 . .
H21A C21 H21B 108.0 . .
O3 C22 O4 124.6(4) . .
O3 C22 C21 117.8(5) . .
O4 C22 C21 117.7(5) . .
O6 C23 O5 121.2(4) . .
O6 C23 C24 120.2(5) . .
O5 C23 C24 118.4(5) . .
O6 C23 Cd2 63.9(3) . .
O5 C23 Cd2 57.3(2) . .
C24 C23 Cd2 174.2(4) . .
C25 C24 C23 109.5(4) . .
C25 C24 H24A 109.8 . .
C23 C24 H24A 109.8 . .
C25 C24 H24B 109.8 . .
C23 C24 H24B 109.8 . .
H24A C24 H24B 108.2 . .
C24 C25 C26 113.8(5) . .
C24 C25 H25A 108.8 . .
C26 C25 H25A 108.8 . .
C24 C25 H25B 108.8 . .
C26 C25 H25B 108.8 . .
H25A C25 H25B 107.7 . .
C25 C26 C27 114.2(4) . .
C25 C26 H26A 108.7 . .
C27 C26 H26A 108.7 . .
C25 C26 H26B 108.7 . .
C27 C26 H26B 108.7 . .
H26A C26 H26B 107.6 . .
O7 C27 O8 120.9(5) . .
O7 C27 C26 119.5(4) . .
O8 C27 C26 119.6(4) . .
O7 C27 Cd2 56.6(2) . 2
O8 C27 Cd2 64.3(3) . 2
C26 C27 Cd2 176.1(3) . 2

loop_
_geom_bond_atom_site_label_1
_geom_bond_atom_site_label_2
_geom_bond_distance
_geom_bond_site_symmetry_2
Cd1 O9 2.249(4) .
Cd1 O4 2.300(3) 2_645
Cd1 N4 2.345(4) 1_554
Cd1 O8 2.384(3) 2_545
Cd1 O1 2.442(4) .
Cd1 N1 2.480(4) .
Cd1 O2 2.484(4) .
Cd2 O10 2.302(3) .
Cd2 O7 2.305(3) 2_545
Cd2 O5 2.324(4) .
Cd2 N5 2.330(3) 1_554
Cd2 N2 2.353(4) .
Cd2 O6 2.466(4) .
Cd2 O8 2.472(3) 2_545
Cd2 C27 2.743(5) 2_545
Cd2 C23 2.747(5) .
O1 C18 1.230(6) .
O2 C18 1.245(6) .
O3 C22 1.251(6) .
O4 C22 1.278(6) .
O4 Cd1 2.300(3) 2_655
O5 C23 1.254(6) .
O6 C23 1.236(6) .
O7 C27 1.251(6) .
O7 Cd2 2.305(3) 2
O8 C27 1.259(5) .
O8 Cd1 2.384(3) 2
O8 Cd2 2.472(3) 2
O9 H1W 1.072(16) .
O9 H2W 0.85(2) .
O10 H3W 0.883(19) .
O10 H4W 0.898(19) .
O11 H5W 0.89(2) .
O11 H6W 0.87(2) .
O12 H7W 0.898(18) .
O12 H8W 0.90(2) .
N1 C14 1.303(6) .
N1 N2 1.365(5) .
N2 C15 1.300(6) .
N3 C15 1.356(6) .
N3 C14 1.358(6) .
N3 C5 1.449(5) .
N4 C16 1.316(6) .
N4 N5 1.392(5) .
N4 Cd1 2.345(4) 1_556
N5 C17 1.307(5) .
N5 Cd2 2.330(3) 1_556
N6 C17 1.361(5) .
N6 C16 1.365(5) .
N6 C11 1.439(5) .
C1 C2 1.509(6) .
C1 C8 1.521(6) .
C1 H1A 0.9700 .
C1 H1B 0.9700 .
C2 C7 1.369(7) .
C2 C3 1.382(7) .
C3 C4 1.398(6) .
C3 H3A 0.9300 .
C4 C5 1.369(6) .
C4 H4A 0.9300 .
C5 C6 1.377(6) .
C6 C7 1.383(7) .
C6 H6A 0.9300 .
C7 H7A 0.9300 .
C8 C9 1.370(6) .
C8 C13 1.384(6) .
C9 C10 1.391(6) .
C9 H9A 0.9300 .
C10 C11 1.394(6) .
C10 H10A 0.9300 .
C11 C12 1.372(6) .
C12 C13 1.388(6) .
C12 H12A 0.9300 .
C13 H13A 0.9300 .
C14 H14A 0.9300 .
C15 H15A 0.9300 .
C16 H16A 0.9300 .
C17 H17A 0.9300 .
C18 C19 1.505(7) .
C19 C20 1.537(7) .
C19 H19A 0.9700 .
C19 H19B 0.9700 .
C20 C21 1.510(7) .
C20 H20A 0.9700 .
C20 H20B 0.9700 .
C21 C22 1.521(6) .
C21 H21A 0.9700 .
C21 H21B 0.9700 .
C23 C24 1.533(7) .
C24 C25 1.495(7) .
C24 H24A 0.9700 .
C24 H24B 0.9700 .
C25 C26 1.497(7) .
C25 H25A 0.9700 .
C25 H25B 0.9700 .
C26 C27 1.521(7) .
C26 H26A 0.9700 .
C26 H26B 0.9700 .
C27 Cd2 2.743(5) 2

loop_
_geom_hbond_atom_site_label_D
_geom_hbond_atom_site_label_H
_geom_hbond_atom_site_label_A
_geom_hbond_distance_DH
_geom_hbond_distance_HA
_geom_hbond_distance_DA
_geom_hbond_angle_DHA
_geom_hbond_site_symmetry_A
O9 H1W O8 1.072(16) 2.491(13) 3.279(6) 129.5(12) 2_545
O9 H2W O6 0.85(2) 1.86(2) 2.668(5) 159(4) 4_666
O10 H3W O1 0.883(19) 1.80(2) 2.673(5) 168(5) 4_565
O10 H4W O17 0.898(19) 1.88(2) 2.685(8) 148(3) .
O11 H5W O12 0.89(2) 1.96(4) 2.800(8) 157(9) 1_455
O11 H6W O5 0.87(2) 1.95(4) 2.764(6) 154(8) .
O12 H7W O16 0.898(18) 2.067(19) 2.880(10) 150(4) .
O12 H8W O13 0.90(2) 1.97(5) 2.762(8) 145(7) 4_665

loop_
_geom_torsion_atom_site_label_1
_geom_torsion_atom_site_label_2
_geom_torsion_atom_site_label_3
_geom_torsion_atom_site_label_4
_geom_torsion
_geom_torsion_site_symmetry_1
_geom_torsion_site_symmetry_4
O9 Cd1 O1 C18 119.1(3) . .
O4 Cd1 O1 C18 42.4(4) 2_645 .
N4 Cd1 O1 C18 -63.8(3) 1_554 .
O8 Cd1 O1 C18 -169.5(3) 2_545 .
N1 Cd1 O1 C18 -146.6(3) . .
O2 Cd1 O1 C18 -2.0(3) . .
O9 Cd1 O2 C18 -60.4(3) . .
O4 Cd1 O2 C18 -140.8(3) 2_645 .
N4 Cd1 O2 C18 121.8(3) 1_554 .
O8 Cd1 O2 C18 168.9(3) 2_545 .
O1 Cd1 O2 C18 2.0(3) . .
N1 Cd1 O2 C18 42.7(3) . .
O10 Cd2 O5 C23 -77.8(4) . .
O7 Cd2 O5 C23 -164.5(3) 2_545 .
N5 Cd2 O5 C23 20.7(4) 1_554 .
N2 Cd2 O5 C23 106.8(4) . .
O6 Cd2 O5 C23 0.0(3) . .
O8 Cd2 O5 C23 176.3(3) 2_545 .
C27 Cd2 O5 C23 -171.9(3) 2_545 .
O10 Cd2 O6 C23 107.5(3) . .
O7 Cd2 O6 C23 26.0(4) 2_545 .
O5 Cd2 O6 C23 0.0(3) . .
N5 Cd2 O6 C23 -164.7(3) 1_554 .
N2 Cd2 O6 C23 -77.4(3) . .
O8 Cd2 O6 C23 -172.5(4) 2_545 .
C27 Cd2 O6 C23 40.3(8) 2_545 .
O9 Cd1 N1 C14 54.1(4) . .
O4 Cd1 N1 C14 132.3(4) 2_645 .
N4 Cd1 N1 C14 -132.3(4) 1_554 .
O8 Cd1 N1 C14 143.6(4) 2_545 .
O1 Cd1 N1 C14 -25.9(4) . .
O2 Cd1 N1 C14 -57.5(5) . .
O9 Cd1 N1 N2 -116.9(4) . .
O4 Cd1 N1 N2 -38.7(6) 2_645 .
N4 Cd1 N1 N2 56.7(4) 1_554 .
O8 Cd1 N1 N2 -27.4(4) 2_545 .
O1 Cd1 N1 N2 163.1(4) . .
O2 Cd1 N1 N2 131.5(4) . .
C14 N1 N2 C15 -0.3(6) . .
Cd1 N1 N2 C15 172.1(3) . .
C14 N1 N2 Cd2 -179.3(3) . .
Cd1 N1 N2 Cd2 -6.9(5) . .
O10 Cd2 N2 C15 -153.3(6) . .
O7 Cd2 N2 C15 -89.8(5) 2_545 .
O5 Cd2 N2 C15 1.7(5) . .
N5 Cd2 N2 C15 134.5(5) 1_554 .
O6 Cd2 N2 C15 53.7(5) . .
O8 Cd2 N2 C15 -143.7(5) 2_545 .
C27 Cd2 N2 C15 -116.3(5) 2_545 .
C23 Cd2 N2 C15 27.6(5) . .
O10 Cd2 N2 N1 25.3(9) . .
O7 Cd2 N2 N1 88.9(3) 2_545 .
O5 Cd2 N2 N1 -179.7(3) . .
N5 Cd2 N2 N1 -46.9(3) 1_554 .
O6 Cd2 N2 N1 -127.7(3) . .
O8 Cd2 N2 N1 35.0(3) 2_545 .
C27 Cd2 N2 N1 62.3(3) 2_545 .
C23 Cd2 N2 N1 -153.8(3) . .
C16 N4 N5 C17 0.4(5) . .
Cd1 N4 N5 C17 175.0(3) 1_556 .
C16 N4 N5 Cd2 178.5(3) . 1_556
Cd1 N4 N5 Cd2 -6.9(5) 1_556 1_556
C8 C1 C2 C7 -75.7(6) . .
C8 C1 C2 C3 103.2(5) . .
C7 C2 C3 C4 2.1(8) . .
C1 C2 C3 C4 -176.8(4) . .
C2 C3 C4 C5 -1.8(8) . .
C3 C4 C5 C6 1.4(8) . .
C3 C4 C5 N3 -178.5(4) . .
C15 N3 C5 C4 -11.1(7) . .
C14 N3 C5 C4 164.6(5) . .
C15 N3 C5 C6 169.0(5) . .
C14 N3 C5 C6 -15.3(7) . .
C4 C5 C6 C7 -1.2(8) . .
N3 C5 C6 C7 178.7(5) . .
C3 C2 C7 C6 -1.9(8) . .
C1 C2 C7 C6 177.0(5) . .
C5 C6 C7 C2 1.5(9) . .
C2 C1 C8 C9 -61.6(6) . .
C2 C1 C8 C13 117.7(5) . .
C13 C8 C9 C10 -0.4(7) . .
C1 C8 C9 C10 178.9(4) . .
C8 C9 C10 C11 0.9(7) . .
C9 C10 C11 C12 -0.1(7) . .
C9 C10 C11 N6 178.3(4) . .
C17 N6 C11 C12 148.9(4) . .
C16 N6 C11 C12 -28.1(7) . .
C17 N6 C11 C10 -29.4(6) . .
C16 N6 C11 C10 153.6(4) . .
C10 C11 C12 C13 -1.3(7) . .
N6 C11 C12 C13 -179.6(4) . .
C9 C8 C13 C12 -1.0(7) . .
C1 C8 C13 C12 179.7(4) . .
C11 C12 C13 C8 1.8(7) . .
N2 N1 C14 N3 0.5(6) . .
Cd1 N1 C14 N3 -171.9(3) . .
C15 N3 C14 N1 -0.6(6) . .
C5 N3 C14 N1 -177.1(4) . .
N1 N2 C15 N3 -0.1(6) . .
Cd2 N2 C15 N3 178.6(3) . .
C14 N3 C15 N2 0.4(6) . .
C5 N3 C15 N2 176.8(4) . .
N5 N4 C16 N6 -0.7(5) . .
Cd1 N4 C16 N6 -174.4(3) 1_556 .
C17 N6 C16 N4 0.8(5) . .
C11 N6 C16 N4 178.3(4) . .
N4 N5 C17 N6 0.1(5) . .
Cd2 N5 C17 N6 -178.0(3) 1_556 .
C16 N6 C17 N5 -0.5(5) . .
C11 N6 C17 N5 -178.1(4) . .
Cd1 O1 C18 O2 3.6(5) . .
Cd1 O1 C18 C19 -174.4(4) . .
Cd1 O2 C18 O1 -3.6(5) . .
Cd1 O2 C18 C19 174.5(4) . .
O1 C18 C19 C20 -125.3(5) . .
O2 C18 C19 C20 56.6(7) . .
C18 C19 C20 C21 58.8(7) . .
C19 C20 C21 C22 177.6(5) . .
Cd1 O4 C22 O3 -11.4(8) 2_655 .
Cd1 O4 C22 C21 169.0(3) 2_655 .
C20 C21 C22 O3 65.9(7) . .
C20 C21 C22 O4 -114.5(5) . .
Cd2 O6 C23 O5 0.0(5) . .
Cd2 O6 C23 C24 175.2(4) . .
Cd2 O5 C23 O6 0.0(6) . .
Cd2 O5 C23 C24 -175.3(4) . .
O10 Cd2 C23 O6 -73.4(3) . .
O7 Cd2 C23 O6 -162.4(3) 2_545 .
O5 Cd2 C23 O6 -180.0(6) . .
N5 Cd2 C23 O6 15.8(3) 1_554 .
N2 Cd2 C23 O6 106.4(3) . .
C27 Cd2 C23 O6 -167.6(3) 2_545 .
O10 Cd2 C23 O5 106.5(3) . .
O7 Cd2 C23 O5 17.5(4) 2_545 .
N5 Cd2 C23 O5 -164.3(3) 1_554 .
N2 Cd2 C23 O5 -73.6(4) . .
O6 Cd2 C23 O5 180.0(6) . .
C27 Cd2 C23 O5 12.3(5) 2_545 .
O6 C23 C24 C25 -78.9(7) . .
O5 C23 C24 C25 96.5(6) . .
C23 C24 C25 C26 -176.3(5) . .
C24 C25 C26 C27 179.4(5) . .
Cd2 O7 C27 O8 -1.0(5) 2 .
Cd2 O7 C27 C26 -179.7(5) 2 .
Cd1 O8 C27 O7 120.5(5) 2 .
Cd2 O8 C27 O7 0.9(5) 2 .
Cd1 O8 C27 C26 -60.8(8) 2 .
Cd2 O8 C27 C26 179.6(5) 2 .
Cd1 O8 C27 Cd2 119.6(5) 2 2
C25 C26 C27 O7 25.7(8) . .
C25 C26 C27 O8 -153.1(5) . .
